data_4079350
loop_
_publ_author_name
'Graeupner, Jonathan'
'Brewster, Timothy P.'
'Blakemore, James D.'
'Schley, Nathan D.'
'Thomsen, Julianne M.'
'Brudvig, Gary W.'
'Hazari, Nilay'
'Crabtree, Robert H.'

_publ_section_title
;
 Electron-Rich CpIr(biphenyl-2,2'-diyl) Complexes with \p-Accepting Carbon
 Donor Ligands.
;
_journal_issue 20
_journal_name_full Organometallics
_journal_page_first 7158
_journal_page_last 7164
_journal_paper_doi 10.1021/om300696t
_journal_volume 31
_journal_year 2012
_chemical_formula_moiety 'C43 H40 Cl2 Ir2'
_chemical_formula_sum 'C43 H40 Cl2 Ir2'
_chemical_formula_weight 1012.14
_space_group_IT_number 106
_symmetry_cell_setting tetragonal
_symmetry_Int_Tables_number 106
_symmetry_space_group_name_Hall 'P 4c -2ab'
_symmetry_space_group_name_H-M 'P 42 b c'
_atom_sites_solution_hydrogens geom
_atom_sites_solution_primary direct
_atom_sites_solution_secondary difmap
_cell_angle_alpha 90.0000
_cell_angle_beta 90.0000
_cell_angle_gamma 90.0000
_cell_formula_units_Z 8
_cell_length_a 25.3156(15)
_cell_length_b 25.3156(15)
_cell_length_c 10.7989(7)
_cell_measurement_reflns_used 48737
_cell_measurement_temperature 223
_cell_measurement_theta_max 27.24
_cell_measurement_theta_min 3.06
_cell_volume 6920.8(7)
_computing_cell_refinement PROCESS-AUTO
_computing_data_collection PROCESS-AUTO
_computing_data_reduction CrystalClear
_computing_molecular_graphics 'CrystalStructure 4.0'
_computing_publication_material 'CrystalStructure 4.0 (Rigaku, 2010)'
_computing_structure_refinement 'SHELXL97 (Sheldrick, 1997)'
_computing_structure_solution 'SIR92 (Altomare, et al., 1994)'
_diffrn_ambient_temperature 223
_diffrn_detector_area_resol_mean 6.849
_diffrn_measured_fraction_theta_full 0.994
_diffrn_measured_fraction_theta_max 0.994
_diffrn_measurement_device_type SCX-MINI
_diffrn_measurement_method \w
_diffrn_radiation_type 'Mo K\a'
_diffrn_radiation_wavelength 0.71075
_diffrn_reflns_av_R_equivalents 0.1132
_diffrn_reflns_limit_h_max 32
_diffrn_reflns_limit_h_min -32
_diffrn_reflns_limit_k_max 31
_diffrn_reflns_limit_k_min -32
_diffrn_reflns_limit_l_max 13
_diffrn_reflns_limit_l_min -13
_diffrn_reflns_number 57705
_diffrn_reflns_theta_full 27.11
_diffrn_reflns_theta_max 27.10
_diffrn_standards_number 0
_exptl_absorpt_coefficient_mu 7.890
_exptl_absorpt_correction_T_max 0.729
_exptl_absorpt_correction_T_min 0.413
_exptl_absorpt_correction_type multi-scan
_exptl_absorpt_process_details 'Jacobson, R. (1998) Private communication'
_exptl_crystal_colour Colorless
_exptl_crystal_density_diffrn 1.943
_exptl_crystal_density_method 'not measured'
_exptl_crystal_description Prism
_exptl_crystal_F_000 3888.00
_exptl_crystal_size_max 0.35
_exptl_crystal_size_mid 0.04
_exptl_crystal_size_min 0.04
_refine_diff_density_max 2.380
_refine_diff_density_min -0.830
_refine_ls_abs_structure_details 'Flack, H. D. (1983), Acta Cryst. A39, 876-881.  3572 Friedel Pairs'
_refine_ls_abs_structure_Flack 0.018(14)
_refine_ls_extinction_method none
_refine_ls_goodness_of_fit_ref 1.153
_refine_ls_hydrogen_treatment constr
_refine_ls_number_parameters 424
_refine_ls_number_reflns 7594
_refine_ls_number_restraints 1
_refine_ls_R_factor_gt 0.0641
_refine_ls_shift/su_max 0.001
_refine_ls_structure_factor_coef Fsqd
_refine_ls_weighting_details 'w = 1/[\s^2^(Fo^2^)+(0.0303P)^2^+0.0000P] where P=(Fo^2^+2Fc^2^)/3'
_refine_ls_weighting_scheme calc
_refine_ls_wR_factor_ref 0.0910
_reflns_number_gt 5960
_reflns_number_total 7594
_reflns_threshold_expression F^2^>2.0\s(F^2^)
_cod_data_source_file om300696t_si_002.cif
_cod_data_source_block COD[CpIr(biph)]2
_cod_depositor_comments 'Adding full bibliography for 4079349--4079350.cif.'
_cod_database_code 4079350

loop_
_symmetry_equiv_pos_site_id
_symmetry_equiv_pos_as_xyz
1 +X,+Y,+Z
2 -Y,+X,1/2+Z
3 -X,-Y,+Z
4 +Y,-X,1/2+Z
5 1/2-X,1/2+Y,+Z
6 1/2+Y,1/2+X,1/2+Z
7 1/2+X,1/2-Y,+Z
8 1/2-Y,1/2-X,1/2+Z

loop_
_atom_site_label
_atom_site_type_symbol
_atom_site_fract_x
_atom_site_fract_y
_atom_site_fract_z
_atom_site_U_iso_or_equiv
_atom_site_adp_type
_atom_site_occupancy
_atom_site_symmetry_multiplicity
_atom_site_calc_flag
_atom_site_refinement_flags
Ir(1) Ir 0.363933(14) 0.006086(14) 0.56592(4) 0.03260(11) Uani 1.00 8 d .
Ir(2) Ir 0.027562(17) 0.132983(15) 0.32855(5) 0.03318(11) Uani 1.00 8 d .
Cl(1) Cl 0.1758(3) 0.2367(3) -0.0422(7) 0.173(3) Uani 1.00 8 d .
Cl(2) Cl 0.2031(3) 0.2348(3) 0.2158(7) 0.168(3) Uani 1.00 8 d .
C(1) C 0.3423(7) -0.0461(6) 0.4009(14) 0.063(4) Uani 1.00 8 d .
C(2) C 0.3639(5) -0.0009(8) 0.3583(12) 0.071(5) Uani 1.00 8 d .
C(3) C 0.3316(8) 0.0428(6) 0.3924(15) 0.075(6) Uani 1.00 8 d .
C(4) C 0.2922(6) 0.0205(7) 0.4590(14) 0.062(4) Uani 1.00 8 d .
C(5) C 0.2977(6) -0.0321(8) 0.4611(12) 0.071(5) Uani 1.00 8 d .
C(6) C 0.3459(4) 0.0702(5) 0.6765(11) 0.035(3) Uani 1.00 8 d .
C(7) C 0.3504(4) 0.1226(4) 0.6387(11) 0.044(3) Uani 1.00 8 d .
C(8) C 0.3310(5) 0.1632(5) 0.7115(13) 0.055(4) Uani 1.00 8 d .
C(9) C 0.3098(5) 0.1526(5) 0.8212(16) 0.056(3) Uani 1.00 8 d .
C(10) C 0.3060(4) 0.1014(6) 0.8666(11) 0.054(4) Uani 1.00 8 d .
C(11) C 0.3256(4) 0.0591(5) 0.7954(10) 0.039(3) Uani 1.00 8 d .
C(12) C 0.3254(4) 0.0037(4) 0.8234(11) 0.038(3) Uani 1.00 8 d .
C(13) C 0.3436(4) -0.0296(5) 0.7311(11) 0.034(3) Uani 1.00 8 d .
C(14) C 0.3438(5) -0.0836(5) 0.7467(13) 0.048(4) Uani 1.00 8 d .
C(15) C 0.3242(5) -0.1045(6) 0.8589(14) 0.060(4) Uani 1.00 8 d .
C(16) C 0.3047(5) -0.0706(7) 0.9541(14) 0.070(5) Uani 1.00 8 d .
C(17) C 0.3048(5) -0.0179(6) 0.9362(13) 0.055(4) Uani 1.00 8 d .
C(18) C 0.4719(4) 0.0670(5) 0.5357(11) 0.038(3) Uani 1.00 8 d .
C(19) C 0.4432(4) 0.0287(5) 0.6187(11) 0.034(3) Uani 1.00 8 d .
C(20) C 0.4416(4) -0.0267(4) 0.6014(9) 0.030(3) Uani 1.00 8 d .
C(21) C 0.4700(5) -0.0541(5) 0.5002(11) 0.041(3) Uani 1.00 8 d .
C(22) C 0.0493(5) 0.2022(5) 0.2180(12) 0.049(3) Uani 1.00 8 d .
C(23) C -0.0065(6) 0.1963(5) 0.2067(12) 0.054(4) Uani 1.00 8 d .
C(24) C -0.0163(6) 0.1501(5) 0.1469(12) 0.049(4) Uani 1.00 8 d .
C(25) C 0.0317(6) 0.1259(5) 0.1180(11) 0.055(4) Uani 1.00 8 d .
C(26) C 0.0725(5) 0.1586(6) 0.1582(11) 0.043(3) Uani 1.00 8 d .
C(27) C 0.0903(5) 0.1431(4) 0.4498(12) 0.039(3) Uani 1.00 8 d .
C(28) C 0.1425(5) 0.1313(5) 0.4242(12) 0.049(3) Uani 1.00 8 d .
C(29) C 0.1830(6) 0.1409(6) 0.5052(17) 0.073(5) Uani 1.00 8 d .
C(30) C 0.1699(7) 0.1627(6) 0.6205(18) 0.082(5) Uani 1.00 8 d .
C(31) C 0.1183(7) 0.1761(5) 0.6520(12) 0.061(4) Uani 1.00 8 d .
C(32) C 0.0783(5) 0.1661(4) 0.5650(13) 0.046(3) Uani 1.00 8 d .
C(33) C 0.0232(5) 0.1777(4) 0.5837(11) 0.043(3) Uani 1.00 8 d .
C(34) C -0.0087(5) 0.1626(5) 0.4831(11) 0.038(3) Uani 1.00 8 d .
C(35) C -0.0628(5) 0.1719(4) 0.4897(12) 0.047(3) Uani 1.00 8 d .
C(36) C -0.0845(6) 0.1981(5) 0.5893(14) 0.065(4) Uani 1.00 8 d .
C(37) C -0.0515(7) 0.2125(5) 0.6858(13) 0.064(5) Uani 1.00 8 d .
C(38) C 0.0004(6) 0.2029(5) 0.6818(13) 0.060(4) Uani 1.00 8 d .
C(39) C 0.0724(4) 0.0169(4) 0.3087(15) 0.051(4) Uani 1.00 8 d .
C(40) C 0.0381(5) 0.0518(4) 0.3867(10) 0.031(3) Uani 1.00 8 d .
C(41) C -0.0166(5) 0.0616(4) 0.3690(9) 0.032(3) Uani 1.00 8 d .
C(42) C -0.0491(5) 0.0370(5) 0.2724(12) 0.057(4) Uani 1.00 8 d .
C(43) C 0.2084(9) 0.2692(8) 0.078(3) 0.211(14) Uani 1.00 8 d .
H(1) H 0.3549 -0.0825 0.3847 0.075 Uiso 1.00 8 calc R
H(2) H 0.3957 0.0012 0.3051 0.086 Uiso 1.00 8 calc R
H(3) H 0.3348 0.0799 0.3648 0.090 Uiso 1.00 8 calc R
H(4) H 0.2609 0.0398 0.4904 0.074 Uiso 1.00 8 calc R
H(5) H 0.2718 -0.0571 0.4969 0.085 Uiso 1.00 8 calc R
H(7) H 0.3667 0.1306 0.5628 0.053 Uiso 1.00 8 calc R
H(8) H 0.3328 0.1983 0.6833 0.066 Uiso 1.00 8 calc R
H(9) H 0.2970 0.1806 0.8697 0.067 Uiso 1.00 8 calc R
H(10) H 0.2905 0.0951 0.9442 0.065 Uiso 1.00 8 calc R
H(14) H 0.3565 -0.1060 0.6841 0.058 Uiso 1.00 8 calc R
H(15) H 0.3241 -0.1412 0.8712 0.073 Uiso 1.00 8 calc R
H(16) H 0.2918 -0.0849 1.0285 0.084 Uiso 1.00 8 calc R
H(17) H 0.2915 0.0047 0.9978 0.066 Uiso 1.00 8 calc R
H(18A) H 0.4715 0.1017 0.5761 0.045 Uiso 1.00 8 calc R
H(18B) H 0.4515 0.0704 0.4588 0.045 Uiso 1.00 8 calc R
H(19) H 0.4457 0.0386 0.7072 0.041 Uiso 1.00 8 calc R
H(20) H 0.4432 -0.0464 0.6805 0.036 Uiso 1.00 8 calc R
H(21A) H 0.4697 -0.0316 0.4262 0.049 Uiso 1.00 8 calc R
H(21B) H 0.4514 -0.0869 0.4799 0.049 Uiso 1.00 8 calc R
H(22) H 0.0680 0.2339 0.2484 0.059 Uiso 1.00 8 calc R
H(23) H -0.0332 0.2228 0.2317 0.065 Uiso 1.00 8 calc R
H(24) H -0.0517 0.1366 0.1245 0.059 Uiso 1.00 8 calc R
H(25) H 0.0360 0.0927 0.0708 0.066 Uiso 1.00 8 calc R
H(26) H 0.1106 0.1533 0.1426 0.052 Uiso 1.00 8 calc R
H(28) H 0.1506 0.1160 0.3472 0.059 Uiso 1.00 8 calc R
H(29) H 0.2182 0.1331 0.4843 0.088 Uiso 1.00 8 calc R
H(30) H 0.1969 0.1684 0.6786 0.099 Uiso 1.00 8 calc R
H(31) H 0.1105 0.1914 0.7291 0.073 Uiso 1.00 8 calc R
H(35) H -0.0849 0.1601 0.4254 0.056 Uiso 1.00 8 calc R
H(36) H -0.1207 0.2060 0.5916 0.078 Uiso 1.00 8 calc R
H(37) H -0.0660 0.2294 0.7556 0.077 Uiso 1.00 8 calc R
H(38) H 0.0217 0.2138 0.7483 0.072 Uiso 1.00 8 calc R
H(39A) H 0.1055 0.0106 0.3536 0.062 Uiso 1.00 8 calc R
H(39B) H 0.0813 0.0360 0.2326 0.062 Uiso 1.00 8 calc R
H(40) H 0.0473 0.0493 0.4756 0.037 Uiso 1.00 8 calc R
H(41) H -0.0357 0.0642 0.4487 0.038 Uiso 1.00 8 calc R
H(42A) H -0.0275 0.0325 0.1978 0.068 Uiso 1.00 8 calc R
H(42B) H -0.0782 0.0610 0.2516 0.068 Uiso 1.00 8 calc R
H(43A) H 0.2458 0.2732 0.0563 0.253 Uiso 1.00 8 calc R
H(43B) H 0.1933 0.3046 0.0881 0.253 Uiso 1.00 8 calc R

loop_
_atom_site_aniso_label
_atom_site_aniso_U_11
_atom_site_aniso_U_22
_atom_site_aniso_U_33
_atom_site_aniso_U_12
_atom_site_aniso_U_13
_atom_site_aniso_U_23
Ir(1) 0.0265(2) 0.0371(3) 0.0342(2) 0.00261(17) -0.0001(3) 0.0021(3)
Ir(2) 0.0444(3) 0.0249(2) 0.0302(2) -0.00232(18) 0.0003(3) -0.0019(3)
Cl(1) 0.165(7) 0.182(7) 0.171(6) -0.003(6) 0.003(5) 0.040(6)
Cl(2) 0.126(5) 0.194(7) 0.185(6) 0.035(5) -0.021(5) -0.080(6)
C(1) 0.088(13) 0.051(10) 0.049(9) 0.007(9) -0.010(9) -0.000(8)
C(2) 0.035(8) 0.159(18) 0.021(7) 0.009(10) 0.005(6) -0.015(9)
C(3) 0.108(15) 0.054(10) 0.063(11) -0.038(11) -0.055(10) 0.025(9)
C(4) 0.050(10) 0.077(11) 0.058(10) 0.028(9) -0.036(8) -0.021(9)
C(5) 0.047(9) 0.128(16) 0.037(9) -0.044(10) -0.004(7) 0.006(10)
C(6) 0.022(6) 0.042(7) 0.042(8) 0.002(5) -0.005(5) -0.009(6)
C(7) 0.040(7) 0.037(8) 0.056(8) 0.012(6) -0.002(6) 0.003(6)
C(8) 0.058(9) 0.039(8) 0.070(10) 0.011(7) -0.011(8) 0.011(8)
C(9) 0.058(8) 0.044(7) 0.066(9) 0.017(6) 0.001(10) -0.004(9)
C(10) 0.021(6) 0.094(11) 0.048(9) 0.007(7) 0.004(5) -0.022(8)
C(11) 0.022(6) 0.062(9) 0.031(8) -0.003(6) -0.010(5) -0.005(6)
C(12) 0.022(5) 0.061(8) 0.029(7) -0.008(5) -0.001(6) -0.003(9)
C(13) 0.022(6) 0.048(8) 0.033(7) 0.001(6) 0.009(5) 0.009(6)
C(14) 0.033(7) 0.046(8) 0.067(10) 0.007(6) -0.014(7) 0.013(7)
C(15) 0.035(7) 0.063(9) 0.083(13) -0.006(7) -0.016(8) 0.036(9)
C(16) 0.027(8) 0.114(14) 0.069(11) -0.001(8) 0.010(7) 0.036(10)
C(17) 0.038(8) 0.070(10) 0.058(10) 0.014(7) -0.005(7) -0.004(8)
C(18) 0.039(7) 0.035(7) 0.039(9) -0.001(5) -0.009(6) -0.001(6)
C(19) 0.026(6) 0.035(7) 0.041(8) 0.004(5) -0.005(5) 0.001(6)
C(20) 0.032(6) 0.041(7) 0.018(7) 0.020(5) -0.008(5) 0.010(5)
C(21) 0.034(7) 0.036(7) 0.053(8) -0.004(6) -0.014(6) -0.008(6)
C(22) 0.063(9) 0.034(7) 0.050(8) -0.015(7) -0.010(7) 0.022(7)
C(23) 0.088(12) 0.032(7) 0.043(8) 0.022(7) 0.002(8) 0.012(6)
C(24) 0.075(10) 0.031(7) 0.041(8) -0.011(7) -0.022(7) -0.007(6)
C(25) 0.093(11) 0.048(8) 0.024(7) 0.016(8) 0.016(7) -0.006(6)
C(26) 0.040(8) 0.057(9) 0.033(8) 0.010(7) 0.002(6) 0.007(7)
C(27) 0.050(8) 0.014(6) 0.053(8) -0.008(5) -0.003(6) 0.002(5)
C(28) 0.052(9) 0.034(7) 0.061(9) 0.010(6) -0.009(7) -0.011(6)
C(29) 0.057(10) 0.061(11) 0.102(14) -0.017(8) -0.023(10) 0.006(10)
C(30) 0.078(13) 0.069(12) 0.100(13) -0.012(10) -0.049(11) 0.015(11)
C(31) 0.093(12) 0.048(9) 0.041(8) -0.012(9) -0.020(8) 0.003(7)
C(32) 0.068(8) 0.043(7) 0.027(7) -0.010(6) 0.006(8) 0.008(8)
C(33) 0.079(9) 0.022(6) 0.029(7) -0.009(6) 0.002(7) -0.007(6)
C(34) 0.061(9) 0.018(6) 0.034(8) 0.006(6) 0.004(7) -0.000(5)
C(35) 0.067(10) 0.023(7) 0.051(9) 0.006(6) -0.000(7) -0.007(6)
C(36) 0.084(10) 0.034(7) 0.076(11) 0.011(7) 0.034(10) 0.008(8)
C(37) 0.124(15) 0.035(8) 0.034(8) -0.012(8) 0.037(9) -0.016(6)
C(38) 0.074(11) 0.062(10) 0.044(9) -0.013(8) 0.019(8) -0.001(8)
C(39) 0.035(6) 0.041(7) 0.079(10) -0.009(5) 0.004(8) 0.008(8)
C(40) 0.046(8) 0.010(5) 0.037(6) -0.005(5) -0.007(5) 0.012(5)
C(41) 0.048(7) 0.014(5) 0.032(7) -0.007(5) 0.015(5) -0.000(4)
C(42) 0.056(9) 0.045(9) 0.071(10) 0.001(7) -0.024(7) 0.012(7)
C(43) 0.20(3) 0.15(2) 0.28(3) -0.096(18) -0.11(3) 0.16(3)

loop_
_atom_type_symbol
_atom_type_description
_atom_type_scat_dispersion_real
_atom_type_scat_dispersion_imag
_atom_type_scat_source
C C 0.003 0.002
;
International Tables for Crystallography
(1992, Vol. C, Tables 4.2.6.8 and 6.1.1.4)
;
H H 0.000 0.000
;
International Tables for Crystallography
(1992, Vol. C, Table 6.1.1.4)
;
Cl Cl 0.148 0.159
;
International Tables for Crystallography
(1992, Vol. C, Tables 4.2.6.8 and 6.1.1.4)
;
Ir Ir -1.444 7.990
;
International Tables for Crystallography
(1992, Vol. C, Tables 4.2.6.8 and 6.1.1.4)
;

loop_
_geom_angle_atom_site_label_1
_geom_angle_atom_site_label_2
_geom_angle_atom_site_label_3
_geom_angle
_geom_angle_publ_flag
_geom_angle_site_symmetry_1
_geom_angle_site_symmetry_3
C(1) Ir(1) C(2) 34.6(6) yes . .
C(1) Ir(1) C(3) 60.1(6) yes . .
C(1) Ir(1) C(4) 59.0(6) yes . .
C(1) Ir(1) C(5) 34.7(6) yes . .
C(1) Ir(1) C(6) 148.5(5) yes . .
C(1) Ir(1) C(13) 111.1(5) yes . .
C(1) Ir(1) C(19) 125.5(6) yes . .
C(1) Ir(1) C(20) 97.6(5) yes . .
C(2) Ir(1) C(3) 36.9(6) yes . .
C(2) Ir(1) C(4) 59.0(5) yes . .
C(2) Ir(1) C(5) 57.5(5) yes . .
C(2) Ir(1) C(6) 129.6(6) yes . .
C(2) Ir(1) C(13) 145.7(6) yes . .
C(2) Ir(1) C(19) 106.5(5) yes . .
C(2) Ir(1) C(20) 98.4(5) yes . .
C(3) Ir(1) C(4) 35.6(6) yes . .
C(3) Ir(1) C(5) 59.0(6) yes . .
C(3) Ir(1) C(6) 94.4(5) yes . .
C(3) Ir(1) C(13) 144.2(6) yes . .
C(3) Ir(1) C(19) 116.6(6) yes . .
C(3) Ir(1) C(20) 129.5(6) yes . .
C(4) Ir(1) C(5) 35.2(7) yes . .
C(4) Ir(1) C(6) 89.5(5) yes . .
C(4) Ir(1) C(13) 108.8(5) yes . .
C(4) Ir(1) C(19) 150.1(5) yes . .
C(4) Ir(1) C(20) 155.8(5) yes . .
C(5) Ir(1) C(6) 117.7(5) yes . .
C(5) Ir(1) C(13) 93.5(5) yes . .
C(5) Ir(1) C(19) 160.2(5) yes . .
C(5) Ir(1) C(20) 127.0(5) yes . .
C(6) Ir(1) C(13) 77.9(5) yes . .
C(6) Ir(1) C(19) 81.1(4) yes . .
C(6) Ir(1) C(20) 113.5(4) yes . .
C(13) Ir(1) C(19) 96.9(4) yes . .
C(13) Ir(1) C(20) 84.6(4) yes . .
C(19) Ir(1) C(20) 38.2(4) yes . .
C(22) Ir(2) C(23) 37.4(5) yes . .
C(22) Ir(2) C(24) 60.3(5) yes . .
C(22) Ir(2) C(25) 60.5(5) yes . .
C(22) Ir(2) C(26) 36.8(5) yes . .
C(22) Ir(2) C(27) 93.1(5) yes . .
C(22) Ir(2) C(34) 105.3(5) yes . .
C(22) Ir(2) C(40) 152.4(5) yes . .
C(22) Ir(2) C(41) 154.9(4) yes . .
C(23) Ir(2) C(24) 34.8(5) yes . .
C(23) Ir(2) C(25) 59.3(5) yes . .
C(23) Ir(2) C(26) 60.7(5) yes . .
C(23) Ir(2) C(27) 125.1(4) yes . .
C(23) Ir(2) C(34) 92.6(5) yes . .
C(23) Ir(2) C(40) 153.5(4) yes . .
C(23) Ir(2) C(41) 121.0(5) yes . .
C(24) Ir(2) C(25) 35.5(5) yes . .
C(24) Ir(2) C(26) 59.5(5) yes . .
C(24) Ir(2) C(27) 152.5(5) yes . .
C(24) Ir(2) C(34) 114.2(5) yes . .
C(24) Ir(2) C(40) 119.1(4) yes . .
C(24) Ir(2) C(41) 94.6(4) yes . .
C(25) Ir(2) C(26) 35.7(5) yes . .
C(25) Ir(2) C(27) 127.1(5) yes . .
C(25) Ir(2) C(34) 149.5(5) yes . .
C(25) Ir(2) C(40) 102.1(4) yes . .
C(25) Ir(2) C(41) 99.2(4) yes . .
C(26) Ir(2) C(27) 95.4(5) yes . .
C(26) Ir(2) C(34) 141.7(5) yes . .
C(26) Ir(2) C(40) 116.5(5) yes . .
C(26) Ir(2) C(41) 131.5(4) yes . .
C(27) Ir(2) C(34) 77.5(5) yes . .
C(27) Ir(2) C(40) 80.7(4) yes . .
C(27) Ir(2) C(41) 111.7(4) yes . .
C(34) Ir(2) C(40) 99.6(4) yes . .
C(34) Ir(2) C(41) 84.8(4) yes . .
C(40) Ir(2) C(41) 38.2(4) yes . .
Ir(1) C(1) C(2) 71.2(9) yes . .
Ir(1) C(1) C(5) 70.9(9) yes . .
C(2) C(1) C(5) 106.2(15) yes . .
Ir(1) C(2) C(1) 74.2(9) yes . .
Ir(1) C(2) C(3) 71.4(9) yes . .
C(1) C(2) C(3) 109.8(14) yes . .
Ir(1) C(3) C(2) 71.7(9) yes . .
Ir(1) C(3) C(4) 69.7(9) yes . .
C(2) C(3) C(4) 103.7(14) yes . .
Ir(1) C(4) C(3) 74.7(10) yes . .
Ir(1) C(4) C(5) 74.8(9) yes . .
C(3) C(4) C(5) 110.2(14) yes . .
Ir(1) C(5) C(1) 74.4(10) yes . .
Ir(1) C(5) C(4) 70.0(9) yes . .
C(1) C(5) C(4) 109.9(15) yes . .
Ir(1) C(6) C(7) 124.2(8) yes . .
Ir(1) C(6) C(11) 116.7(8) yes . .
C(7) C(6) C(11) 119.0(11) yes . .
C(6) C(7) C(8) 120.8(11) yes . .
C(7) C(8) C(9) 120.0(12) yes . .
C(8) C(9) C(10) 122.2(13) yes . .
C(9) C(10) C(11) 119.5(12) yes . .
C(6) C(11) C(10) 118.2(11) yes . .
C(6) C(11) C(12) 112.8(10) yes . .
C(10) C(11) C(12) 128.9(11) yes . .
C(11) C(12) C(13) 116.2(11) yes . .
C(11) C(12) C(17) 123.7(11) yes . .
C(13) C(12) C(17) 120.0(11) yes . .
Ir(1) C(13) C(12) 116.0(9) yes . .
Ir(1) C(13) C(14) 122.6(9) yes . .
C(12) C(13) C(14) 121.2(11) yes . .
C(13) C(14) C(15) 118.4(12) yes . .
C(14) C(15) C(16) 121.0(13) yes . .
C(15) C(16) C(17) 119.4(14) yes . .
C(12) C(17) C(16) 120.1(13) yes . .
C(19) C(18) C(21) 117.8(10) yes . 3_655
Ir(1) C(19) C(18) 117.4(8) yes . .
Ir(1) C(19) C(20) 71.1(6) yes . .
C(18) C(19) C(20) 125.0(10) yes . .
Ir(1) C(20) C(19) 70.7(6) yes . .
Ir(1) C(20) C(21) 119.3(7) yes . .
C(19) C(20) C(21) 123.1(10) yes . .
C(18) C(21) C(20) 112.1(10) yes 3_655 .
Ir(2) C(22) C(23) 73.5(7) yes . .
Ir(2) C(22) C(26) 74.2(7) yes . .
C(23) C(22) C(26) 107.1(11) yes . .
Ir(2) C(23) C(22) 69.1(7) yes . .
Ir(2) C(23) C(24) 74.6(8) yes . .
C(22) C(23) C(24) 108.2(12) yes . .
Ir(2) C(24) C(23) 70.6(8) yes . .
Ir(2) C(24) C(25) 71.7(8) yes . .
C(23) C(24) C(25) 108.9(13) yes . .
Ir(2) C(25) C(24) 72.7(7) yes . .
Ir(2) C(25) C(26) 71.1(7) yes . .
C(24) C(25) C(26) 108.3(12) yes . .
Ir(2) C(26) C(22) 68.9(7) yes . .
Ir(2) C(26) C(25) 73.2(7) yes . .
C(22) C(26) C(25) 107.4(12) yes . .
Ir(2) C(27) C(28) 125.4(9) yes . .
Ir(2) C(27) C(32) 116.3(9) yes . .
C(28) C(27) C(32) 118.2(11) yes . .
C(27) C(28) C(29) 123.4(13) yes . .
C(28) C(29) C(30) 117.3(15) yes . .
C(29) C(30) C(31) 122.4(16) yes . .
C(30) C(31) C(32) 118.0(13) yes . .
C(27) C(32) C(31) 120.6(12) yes . .
C(27) C(32) C(33) 114.7(11) yes . .
C(31) C(32) C(33) 124.6(12) yes . .
C(32) C(33) C(34) 113.1(11) yes . .
C(32) C(33) C(38) 128.0(12) yes . .
C(34) C(33) C(38) 118.9(12) yes . .
Ir(2) C(34) C(33) 118.1(9) yes . .
Ir(2) C(34) C(35) 123.1(9) yes . .
C(33) C(34) C(35) 118.6(11) yes . .
C(34) C(35) C(36) 120.9(12) yes . .
C(35) C(36) C(37) 118.4(14) yes . .
C(36) C(37) C(38) 121.3(13) yes . .
C(33) C(38) C(37) 121.8(13) yes . .
C(40) C(39) C(42) 116.4(10) yes . 3_555
Ir(2) C(40) C(39) 118.0(8) yes . .
Ir(2) C(40) C(41) 71.0(6) yes . .
C(39) C(40) C(41) 126.3(10) yes . .
Ir(2) C(41) C(40) 70.7(6) yes . .
Ir(2) C(41) C(42) 120.0(8) yes . .
C(40) C(41) C(42) 124.7(10) yes . .
C(39) C(42) C(41) 114.2(11) yes 3_555 .
Cl(1) C(43) Cl(2) 111.5(12) yes . .
Ir(1) C(1) H(1) 126.773 yes . .
C(2) C(1) H(1) 126.760 yes . .
C(5) C(1) H(1) 126.784 yes . .
Ir(1) C(2) H(2) 124.992 yes . .
C(1) C(2) H(2) 125.002 yes . .
C(3) C(2) H(2) 124.992 yes . .
Ir(1) C(3) H(3) 127.933 yes . .
C(2) C(3) H(3) 127.934 yes . .
C(4) C(3) H(3) 127.929 yes . .
Ir(1) C(4) H(4) 124.565 yes . .
C(3) C(4) H(4) 124.555 yes . .
C(5) C(4) H(4) 124.563 yes . .
Ir(1) C(5) H(5) 124.998 yes . .
C(1) C(5) H(5) 124.993 yes . .
C(4) C(5) H(5) 125.001 yes . .
C(6) C(7) H(7) 119.595 yes . .
C(8) C(7) H(7) 119.586 yes . .
C(7) C(8) H(8) 120.004 yes . .
C(9) C(8) H(8) 120.006 yes . .
C(8) C(9) H(9) 118.920 yes . .
C(10) C(9) H(9) 118.919 yes . .
C(9) C(10) H(10) 120.230 yes . .
C(11) C(10) H(10) 120.243 yes . .
C(13) C(14) H(14) 120.806 yes . .
C(15) C(14) H(14) 120.803 yes . .
C(14) C(15) H(15) 119.515 yes . .
C(16) C(15) H(15) 119.516 yes . .
C(15) C(16) H(16) 120.304 yes . .
C(17) C(16) H(16) 120.319 yes . .
C(12) C(17) H(17) 119.957 yes . .
C(16) C(17) H(17) 119.964 yes . .
C(19) C(18) H(18A) 107.862 yes . .
C(19) C(18) H(18B) 107.855 yes . .
C(21) C(18) H(18A) 107.875 yes 3_655 .
C(21) C(18) H(18B) 107.864 yes 3_655 .
H(18A) C(18) H(18B) 107.186 yes . .
Ir(1) C(19) H(19) 112.352 yes . .
C(18) C(19) H(19) 112.365 yes . .
C(20) C(19) H(19) 112.362 yes . .
Ir(1) C(20) H(20) 112.502 yes . .
C(19) C(20) H(20) 112.524 yes . .
C(21) C(20) H(20) 112.501 yes . .
C(18) C(21) H(21A) 109.197 yes 3_655 .
C(18) C(21) H(21B) 109.198 yes 3_655 .
C(20) C(21) H(21A) 109.187 yes . .
C(20) C(21) H(21B) 109.190 yes . .
H(21A) C(21) H(21B) 107.888 yes . .
Ir(2) C(22) H(22) 126.043 yes . .
C(23) C(22) H(22) 126.054 yes . .
C(26) C(22) H(22) 126.046 yes . .
Ir(2) C(23) H(23) 125.815 yes . .
C(22) C(23) H(23) 125.798 yes . .
C(24) C(23) H(23) 125.831 yes . .
Ir(2) C(24) H(24) 125.532 yes . .
C(23) C(24) H(24) 125.542 yes . .
C(25) C(24) H(24) 125.533 yes . .
Ir(2) C(25) H(25) 125.732 yes . .
C(24) C(25) H(25) 125.742 yes . .
C(26) C(25) H(25) 125.746 yes . .
Ir(2) C(26) H(26) 126.219 yes . .
C(22) C(26) H(26) 126.229 yes . .
C(25) C(26) H(26) 126.210 yes . .
C(27) C(28) H(28) 118.296 yes . .
C(29) C(28) H(28) 118.304 yes . .
C(28) C(29) H(29) 121.342 yes . .
C(30) C(29) H(29) 121.348 yes . .
C(29) C(30) H(30) 118.795 yes . .
C(31) C(30) H(30) 118.795 yes . .
C(30) C(31) H(31) 120.977 yes . .
C(32) C(31) H(31) 120.999 yes . .
C(34) C(35) H(35) 119.549 yes . .
C(36) C(35) H(35) 119.554 yes . .
C(35) C(36) H(36) 120.795 yes . .
C(37) C(36) H(36) 120.790 yes . .
C(36) C(37) H(37) 119.366 yes . .
C(38) C(37) H(37) 119.384 yes . .
C(33) C(38) H(38) 119.105 yes . .
C(37) C(38) H(38) 119.098 yes . .
C(40) C(39) H(39A) 108.183 yes . .
C(40) C(39) H(39B) 108.171 yes . .
C(42) C(39) H(39A) 108.172 yes 3_555 .
C(42) C(39) H(39B) 108.188 yes 3_555 .
H(39A) C(39) H(39B) 107.345 yes . .
Ir(2) C(40) H(40) 111.778 yes . .
C(39) C(40) H(40) 111.764 yes . .
C(41) C(40) H(40) 111.770 yes . .
Ir(2) C(41) H(41) 111.827 yes . .
C(40) C(41) H(41) 111.825 yes . .
C(42) C(41) H(41) 111.825 yes . .
C(39) C(42) H(42A) 108.705 yes 3_555 .
C(39) C(42) H(42B) 108.704 yes 3_555 .
C(41) C(42) H(42A) 108.690 yes . .
C(41) C(42) H(42B) 108.694 yes . .
H(42A) C(42) H(42B) 107.617 yes . .
Cl(1) C(43) H(43A) 109.340 yes . .
Cl(1) C(43) H(43B) 109.332 yes . .
Cl(2) C(43) H(43A) 109.343 yes . .
Cl(2) C(43) H(43B) 109.330 yes . .
H(43A) C(43) H(43B) 107.969 yes . .

loop_
_geom_bond_atom_site_label_1
_geom_bond_atom_site_label_2
_geom_bond_distance
_geom_bond_publ_flag
_geom_bond_site_symmetry_2
Ir(1) C(1) 2.286(16) yes .
Ir(1) C(2) 2.249(13) yes .
Ir(1) C(3) 2.246(17) yes .
Ir(1) C(4) 2.183(15) yes .
Ir(1) C(5) 2.243(16) yes .
Ir(1) C(6) 2.065(12) yes .
Ir(1) C(13) 2.065(12) yes .
Ir(1) C(19) 2.164(11) yes .
Ir(1) C(20) 2.168(10) yes .
Ir(2) C(22) 2.190(12) yes .
Ir(2) C(23) 2.246(13) yes .
Ir(2) C(24) 2.296(14) yes .
Ir(2) C(25) 2.284(12) yes .
Ir(2) C(26) 2.258(13) yes .
Ir(2) C(27) 2.074(13) yes .
Ir(2) C(34) 2.046(12) yes .
Ir(2) C(40) 2.165(10) yes .
Ir(2) C(41) 2.169(10) yes .
Cl(1) C(43) 1.74(3) yes .
Cl(2) C(43) 1.73(3) yes .
C(1) C(2) 1.35(3) yes .
C(1) C(5) 1.35(2) yes .
C(2) C(3) 1.42(3) yes .
C(3) C(4) 1.35(2) yes .
C(4) C(5) 1.34(3) yes .
C(6) C(7) 1.394(16) yes .
C(6) C(11) 1.412(16) yes .
C(7) C(8) 1.383(18) yes .
C(8) C(9) 1.33(2) yes .
C(9) C(10) 1.387(19) yes .
C(10) C(11) 1.409(18) yes .
C(11) C(12) 1.434(16) yes .
C(12) C(13) 1.385(17) yes .
C(12) C(17) 1.433(18) yes .
C(13) C(14) 1.377(18) yes .
C(14) C(15) 1.412(20) yes .
C(15) C(16) 1.43(2) yes .
C(16) C(17) 1.35(2) yes .
C(18) C(19) 1.507(16) yes .
C(18) C(21) 1.557(16) yes 3_655
C(19) C(20) 1.417(16) yes .
C(20) C(21) 1.479(16) yes .
C(22) C(23) 1.42(2) yes .
C(22) C(26) 1.406(18) yes .
C(23) C(24) 1.359(18) yes .
C(24) C(25) 1.40(2) yes .
C(25) C(26) 1.392(19) yes .
C(27) C(28) 1.382(18) yes .
C(27) C(32) 1.407(18) yes .
C(28) C(29) 1.37(2) yes .
C(29) C(30) 1.40(3) yes .
C(30) C(31) 1.39(2) yes .
C(31) C(32) 1.405(20) yes .
C(32) C(33) 1.438(18) yes .
C(33) C(34) 1.408(17) yes .
C(33) C(38) 1.364(18) yes .
C(34) C(35) 1.392(19) yes .
C(35) C(36) 1.378(19) yes .
C(36) C(37) 1.38(2) yes .
C(37) C(38) 1.34(2) yes .
C(39) C(40) 1.499(17) yes .
C(39) C(42) 1.536(17) yes 3_555
C(40) C(41) 1.420(16) yes .
C(41) C(42) 1.468(17) yes .
C(1) H(1) 0.990 yes .
C(2) H(2) 0.990 yes .
C(3) H(3) 0.990 yes .
C(4) H(4) 0.990 yes .
C(5) H(5) 0.990 yes .
C(7) H(7) 0.940 yes .
C(8) H(8) 0.940 yes .
C(9) H(9) 0.940 yes .
C(10) H(10) 0.940 yes .
C(14) H(14) 0.940 yes .
C(15) H(15) 0.940 yes .
C(16) H(16) 0.940 yes .
C(17) H(17) 0.940 yes .
C(18) H(18A) 0.980 yes .
C(18) H(18B) 0.980 yes .
C(19) H(19) 0.990 yes .
C(20) H(20) 0.990 yes .
C(21) H(21A) 0.980 yes .
C(21) H(21B) 0.980 yes .
C(22) H(22) 0.990 yes .
C(23) H(23) 0.990 yes .
C(24) H(24) 0.990 yes .
C(25) H(25) 0.990 yes .
C(26) H(26) 0.990 yes .
C(28) H(28) 0.940 yes .
C(29) H(29) 0.940 yes .
C(30) H(30) 0.940 yes .
C(31) H(31) 0.940 yes .
C(35) H(35) 0.940 yes .
C(36) H(36) 0.940 yes .
C(37) H(37) 0.940 yes .
C(38) H(38) 0.940 yes .
C(39) H(39A) 0.980 yes .
C(39) H(39B) 0.980 yes .
C(40) H(40) 0.990 yes .
C(41) H(41) 0.990 yes .
C(42) H(42A) 0.980 yes .
C(42) H(42B) 0.980 yes .
C(43) H(43A) 0.980 yes .
C(43) H(43B) 0.980 yes .

loop_
_geom_torsion_atom_site_label_1
_geom_torsion_atom_site_label_2
_geom_torsion_atom_site_label_3
_geom_torsion_atom_site_label_4
_geom_torsion
_geom_torsion_publ_flag
_geom_torsion_site_symmetry_1
_geom_torsion_site_symmetry_3
_geom_torsion_site_symmetry_4
C(1) Ir(1) C(2) C(3) 117.8(11) no . . .
C(2) Ir(1) C(1) C(5) -115.5(12) no . . .
C(1) Ir(1) C(3) C(2) -35.4(7) no . . .
C(1) Ir(1) C(3) C(4) 77.5(8) no . . .
C(3) Ir(1) C(1) C(2) 37.8(7) no . . .
C(3) Ir(1) C(1) C(5) -77.7(8) no . . .
C(1) Ir(1) C(4) C(3) -80.8(8) no . . .
C(1) Ir(1) C(4) C(5) 35.7(6) no . . .
C(4) Ir(1) C(1) C(2) 79.3(8) no . . .
C(4) Ir(1) C(1) C(5) -36.2(6) no . . .
C(1) Ir(1) C(5) C(4) -118.6(12) no . . .
C(5) Ir(1) C(1) C(2) 115.5(13) no . . .
C(1) Ir(1) C(6) C(7) -71.6(13) no . . .
C(1) Ir(1) C(6) C(11) 105.3(11) no . . .
C(6) Ir(1) C(1) C(2) 77.7(12) no . . .
C(6) Ir(1) C(1) C(5) -37.8(13) no . . .
C(1) Ir(1) C(13) C(12) -143.7(8) no . . .
C(1) Ir(1) C(13) C(14) 31.1(10) no . . .
C(13) Ir(1) C(1) C(5) 63.7(7) no . . .
C(1) Ir(1) C(19) C(18) 70.3(9) no . . .
C(1) Ir(1) C(19) C(20) -50.0(7) no . . .
C(19) Ir(1) C(1) C(2) -65.2(9) no . . .
C(1) Ir(1) C(20) C(19) 141.0(5) no . . .
C(1) Ir(1) C(20) C(21) 23.1(8) no . . .
C(20) Ir(1) C(1) C(2) -93.7(7) no . . .
C(20) Ir(1) C(1) C(5) 150.8(6) no . . .
C(2) Ir(1) C(3) C(4) 112.9(12) no . . .
C(3) Ir(1) C(2) C(1) -117.8(11) no . . .
C(2) Ir(1) C(4) C(3) -40.2(7) no . . .
C(2) Ir(1) C(4) C(5) 76.3(8) no . . .
C(4) Ir(1) C(2) C(1) -79.2(7) no . . .
C(4) Ir(1) C(2) C(3) 38.7(6) no . . .
C(2) Ir(1) C(5) C(1) 37.4(7) no . . .
C(2) Ir(1) C(5) C(4) -81.1(8) no . . .
C(5) Ir(1) C(2) C(1) -37.5(7) no . . .
C(5) Ir(1) C(2) C(3) 80.3(7) no . . .
C(2) Ir(1) C(6) C(7) -25.5(10) no . . .
C(2) Ir(1) C(6) C(11) 151.4(6) no . . .
C(6) Ir(1) C(2) C(1) -138.4(6) no . . .
C(6) Ir(1) C(2) C(3) -20.6(9) no . . .
C(2) Ir(1) C(13) C(12) -142.9(8) no . . .
C(2) Ir(1) C(13) C(14) 31.9(13) no . . .
C(13) Ir(1) C(2) C(1) -1.4(12) no . . .
C(13) Ir(1) C(2) C(3) 116.4(10) no . . .
C(2) Ir(1) C(19) C(18) 37.8(9) no . . .
C(2) Ir(1) C(19) C(20) -82.5(7) no . . .
C(19) Ir(1) C(2) C(1) 129.6(5) no . . .
C(19) Ir(1) C(2) C(3) -112.6(6) no . . .
C(2) Ir(1) C(20) C(19) 106.1(6) no . . .
C(2) Ir(1) C(20) C(21) -11.8(9) no . . .
C(20) Ir(1) C(2) C(1) 91.3(6) no . . .
C(20) Ir(1) C(2) C(3) -150.9(6) no . . .
C(3) Ir(1) C(4) C(5) 116.5(12) no . . .
C(4) Ir(1) C(3) C(2) -112.9(12) no . . .
C(3) Ir(1) C(5) C(1) 81.1(8) no . . .
C(3) Ir(1) C(5) C(4) -37.4(7) no . . .
C(5) Ir(1) C(3) C(2) -75.8(7) no . . .
C(5) Ir(1) C(3) C(4) 37.0(6) no . . .
C(3) Ir(1) C(6) C(7) -37.8(9) no . . .
C(3) Ir(1) C(6) C(11) 139.1(8) no . . .
C(6) Ir(1) C(3) C(4) -82.9(6) no . . .
C(3) Ir(1) C(13) C(12) -75.9(11) no . . .
C(3) Ir(1) C(13) C(14) 98.9(11) no . . .
C(13) Ir(1) C(3) C(2) -120.4(9) no . . .
C(13) Ir(1) C(3) C(4) -7.6(13) no . . .
C(3) Ir(1) C(19) C(18) -0.5(9) no . . .
C(3) Ir(1) C(19) C(20) -120.9(6) no . . .
C(19) Ir(1) C(3) C(2) 82.0(7) no . . .
C(3) Ir(1) C(20) C(19) 83.8(7) no . . .
C(3) Ir(1) C(20) C(21) -34.1(10) no . . .
C(20) Ir(1) C(3) C(2) 38.6(10) no . . .
C(20) Ir(1) C(3) C(4) 151.5(5) no . . .
C(4) Ir(1) C(5) C(1) 118.6(12) no . . .
C(5) Ir(1) C(4) C(3) -116.5(12) no . . .
C(4) Ir(1) C(6) C(7) -73.0(8) no . . .
C(4) Ir(1) C(6) C(11) 103.9(8) no . . .
C(6) Ir(1) C(4) C(3) 98.4(7) no . . .
C(6) Ir(1) C(4) C(5) -145.2(6) no . . .
C(4) Ir(1) C(13) C(12) -80.6(9) no . . .
C(4) Ir(1) C(13) C(14) 94.2(9) no . . .
C(13) Ir(1) C(4) C(5) -68.2(7) no . . .
C(4) Ir(1) C(19) C(18) -18.0(14) no . . .
C(4) Ir(1) C(19) C(20) -138.4(9) no . . .
C(19) Ir(1) C(4) C(3) 27.5(15) no . . .
C(19) Ir(1) C(4) C(5) 144.0(8) no . . .
C(4) Ir(1) C(20) C(19) 126.3(12) no . . .
C(4) Ir(1) C(20) C(21) 8.4(17) no . . .
C(20) Ir(1) C(4) C(3) -63.7(16) no . . .
C(20) Ir(1) C(4) C(5) 52.8(15) no . . .
C(5) Ir(1) C(6) C(7) -94.8(9) no . . .
C(5) Ir(1) C(6) C(11) 82.1(8) no . . .
C(6) Ir(1) C(5) C(1) 158.7(6) no . . .
C(6) Ir(1) C(5) C(4) 40.2(8) no . . .
C(5) Ir(1) C(13) C(12) -113.0(8) no . . .
C(5) Ir(1) C(13) C(14) 61.8(9) no . . .
C(13) Ir(1) C(5) C(1) -123.1(7) no . . .
C(13) Ir(1) C(5) C(4) 118.3(6) no . . .
C(5) Ir(1) C(20) C(21) 43.5(9) no . . .
C(20) Ir(1) C(5) C(1) -37.3(10) no . . .
C(20) Ir(1) C(5) C(4) -155.8(5) no . . .
C(6) Ir(1) C(13) C(12) 4.6(7) no . . .
C(13) Ir(1) C(6) C(11) -5.5(6) no . . .
C(6) Ir(1) C(19) C(18) -91.0(7) no . . .
C(6) Ir(1) C(19) C(20) 148.6(6) no . . .
C(19) Ir(1) C(6) C(7) 78.5(8) no . . .
C(19) Ir(1) C(6) C(11) -104.6(7) no . . .
C(6) Ir(1) C(20) C(19) -34.1(6) no . . .
C(6) Ir(1) C(20) C(21) -152.0(6) no . . .
C(20) Ir(1) C(6) C(7) 99.1(8) no . . .
C(20) Ir(1) C(6) C(11) -84.0(7) no . . .
C(13) Ir(1) C(19) C(20) 72.1(5) no . . .
C(19) Ir(1) C(13) C(12) 83.9(7) no . . .
C(19) Ir(1) C(13) C(14) -101.3(8) no . . .
C(13) Ir(1) C(20) C(19) -108.3(5) no . . .
C(13) Ir(1) C(20) C(21) 133.8(8) no . . .
C(20) Ir(1) C(13) C(12) 120.1(7) no . . .
C(20) Ir(1) C(13) C(14) -65.0(8) no . . .
C(19) Ir(1) C(20) C(21) -117.9(10) no . . .
C(20) Ir(1) C(19) C(18) 120.4(10) no . . .
C(22) Ir(2) C(23) C(24) 116.8(10) no . . .
C(23) Ir(2) C(22) C(26) -113.7(9) no . . .
C(22) Ir(2) C(24) C(23) -38.6(6) no . . .
C(22) Ir(2) C(24) C(25) 79.9(6) no . . .
C(24) Ir(2) C(22) C(23) 35.9(5) no . . .
C(24) Ir(2) C(22) C(26) -77.8(6) no . . .
C(22) Ir(2) C(25) C(24) -79.1(6) no . . .
C(22) Ir(2) C(25) C(26) 37.9(5) no . . .
C(25) Ir(2) C(22) C(23) 77.0(6) no . . .
C(25) Ir(2) C(22) C(26) -36.7(5) no . . .
C(22) Ir(2) C(26) C(25) -116.9(10) no . . .
C(26) Ir(2) C(22) C(23) 113.7(9) no . . .
C(26) Ir(2) C(22) C(26) -0(1719728) no . . .
C(22) Ir(2) C(27) C(28) -75.2(8) no . . .
C(22) Ir(2) C(27) C(32) 101.7(7) no . . .
C(27) Ir(2) C(22) C(23) -151.5(5) no . . .
C(27) Ir(2) C(22) C(26) 94.8(6) no . . .
C(22) Ir(2) C(34) C(33) -85.5(8) no . . .
C(22) Ir(2) C(34) C(35) 89.7(9) no . . .
C(34) Ir(2) C(22) C(23) -73.6(6) no . . .
C(22) Ir(2) C(40) C(39) -15.1(14) no . . .
C(22) Ir(2) C(40) C(41) -136.9(8) no . . .
C(40) Ir(2) C(22) C(23) 132.7(8) no . . .
C(40) Ir(2) C(22) C(26) 19.0(13) no . . .
C(22) Ir(2) C(41) C(40) 131.8(9) no . . .
C(22) Ir(2) C(41) C(42) 12.2(15) no . . .
C(41) Ir(2) C(22) C(23) 37.8(13) no . . .
C(41) Ir(2) C(22) C(26) -75.9(12) no . . .
C(23) Ir(2) C(24) C(25) 118.5(11) no . . .
C(24) Ir(2) C(23) C(22) -116.8(10) no . . .
C(23) Ir(2) C(25) C(24) -35.7(5) no . . .
C(23) Ir(2) C(25) C(26) 81.4(6) no . . .
C(25) Ir(2) C(23) C(22) -80.4(6) no . . .
C(25) Ir(2) C(23) C(24) 36.4(6) no . . .
C(23) Ir(2) C(26) C(22) 39.6(5) no . . .
C(23) Ir(2) C(26) C(25) -77.2(6) no . . .
C(26) Ir(2) C(23) C(22) -39.0(5) no . . .
C(26) Ir(2) C(23) C(24) 77.8(6) no . . .
C(23) Ir(2) C(27) C(28) -96.0(8) no . . .
C(23) Ir(2) C(27) C(32) 80.9(9) no . . .
C(27) Ir(2) C(23) C(22) 35.7(8) no . . .
C(27) Ir(2) C(23) C(24) 152.5(5) no . . .
C(23) Ir(2) C(34) C(33) -121.2(8) no . . .
C(23) Ir(2) C(34) C(35) 54.0(9) no . . .
C(34) Ir(2) C(23) C(22) 112.2(6) no . . .
C(34) Ir(2) C(23) C(24) -131.0(6) no . . .
C(23) Ir(2) C(40) C(39) 74.5(13) no . . .
C(23) Ir(2) C(40) C(41) -47.3(12) no . . .
C(40) Ir(2) C(23) C(22) -130.3(9) no . . .
C(40) Ir(2) C(23) C(24) -13.5(14) no . . .
C(23) Ir(2) C(41) C(40) 157.5(4) no . . .
C(23) Ir(2) C(41) C(42) 37.9(9) no . . .
C(41) Ir(2) C(23) C(24) -45.5(8) no . . .
C(24) Ir(2) C(25) C(26) 117.0(10) no . . .
C(25) Ir(2) C(24) C(23) -118.5(11) no . . .
C(25) Ir(2) C(24) C(25) -0(1746448) no . . .
C(24) Ir(2) C(26) C(22) 80.0(6) no . . .
C(24) Ir(2) C(26) C(25) -36.9(5) no . . .
C(26) Ir(2) C(24) C(23) -81.4(7) no . . .
C(26) Ir(2) C(24) C(25) 37.1(5) no . . .
C(24) Ir(2) C(27) C(28) -61.2(13) no . . .
C(24) Ir(2) C(27) C(32) 115.6(11) no . . .
C(27) Ir(2) C(24) C(23) -54.7(13) no . . .
C(27) Ir(2) C(24) C(25) 63.8(11) no . . .
C(24) Ir(2) C(34) C(33) -149.4(7) no . . .
C(24) Ir(2) C(34) C(35) 25.8(10) no . . .
C(34) Ir(2) C(24) C(23) 55.8(7) no . . .
C(24) Ir(2) C(40) C(39) 65.8(8) no . . .
C(24) Ir(2) C(40) C(41) -56.0(6) no . . .
C(40) Ir(2) C(24) C(25) -68.3(7) no . . .
C(24) Ir(2) C(41) C(40) 133.4(5) no . . .
C(24) Ir(2) C(41) C(42) 13.8(8) no . . .
C(41) Ir(2) C(24) C(23) 142.2(6) no . . .
C(41) Ir(2) C(24) C(25) -99.3(5) no . . .
C(25) Ir(2) C(26) C(22) 116.9(10) no . . .
C(25) Ir(2) C(26) C(25) 0(1404471) no . . .
C(26) Ir(2) C(25) C(24) -117.0(10) no . . .
C(26) Ir(2) C(25) C(26) 0(1396489) no . . .
C(25) Ir(2) C(27) C(28) -20.4(10) no . . .
C(25) Ir(2) C(27) C(32) 156.4(6) no . . .
C(27) Ir(2) C(25) C(24) -148.6(5) no . . .
C(27) Ir(2) C(25) C(26) -31.6(8) no . . .
C(25) Ir(2) C(34) C(33) -142.9(8) no . . .
C(25) Ir(2) C(34) C(35) 32.3(15) no . . .
C(34) Ir(2) C(25) C(24) -10.2(13) no . . .
C(34) Ir(2) C(25) C(26) 106.8(10) no . . .
C(25) Ir(2) C(40) C(39) 32.3(8) no . . .
C(25) Ir(2) C(40) C(41) -89.5(5) no . . .
C(40) Ir(2) C(25) C(24) 123.9(5) no . . .
C(40) Ir(2) C(25) C(26) -119.1(5) no . . .
C(25) Ir(2) C(41) C(40) 97.9(5) no . . .
C(25) Ir(2) C(41) C(42) -21.7(8) no . . .
C(41) Ir(2) C(25) C(24) 85.1(6) no . . .
C(41) Ir(2) C(25) C(26) -157.9(5) no . . .
C(26) Ir(2) C(27) C(28) -38.3(8) no . . .
C(26) Ir(2) C(27) C(32) 138.5(7) no . . .
C(27) Ir(2) C(26) C(22) -88.0(5) no . . .
C(27) Ir(2) C(26) C(25) 155.2(5) no . . .
C(26) Ir(2) C(34) C(33) -78.5(11) no . . .
C(26) Ir(2) C(34) C(35) 96.7(10) no . . .
C(34) Ir(2) C(26) C(22) -11.4(10) no . . .
C(34) Ir(2) C(26) C(25) -128.2(7) no . . .
C(26) Ir(2) C(40) C(39) -2.5(9) no . . .
C(26) Ir(2) C(40) C(41) -124.3(5) no . . .
C(40) Ir(2) C(26) C(25) 72.8(6) no . . .
C(26) Ir(2) C(41) C(40) 80.9(6) no . . .
C(26) Ir(2) C(41) C(42) -38.7(10) no . . .
C(41) Ir(2) C(26) C(22) 146.6(5) no . . .
C(41) Ir(2) C(26) C(25) 29.7(8) no . . .
C(27) Ir(2) C(34) C(33) 4.3(7) no . . .
C(34) Ir(2) C(27) C(32) -3.4(7) no . . .
C(27) Ir(2) C(40) C(39) -93.9(7) no . . .
C(27) Ir(2) C(40) C(41) 144.3(5) no . . .
C(40) Ir(2) C(27) C(28) 77.8(8) no . . .
C(40) Ir(2) C(27) C(32) -105.4(7) no . . .
C(27) Ir(2) C(41) C(40) -38.3(6) no . . .
C(27) Ir(2) C(41) C(42) -157.9(7) no . . .
C(41) Ir(2) C(27) C(28) 100.6(8) no . . .
C(41) Ir(2) C(27) C(32) -82.5(7) no . . .
C(34) Ir(2) C(40) C(41) 68.8(5) no . . .
C(40) Ir(2) C(34) C(33) 82.5(8) no . . .
C(40) Ir(2) C(34) C(35) -102.3(8) no . . .
C(34) Ir(2) C(41) C(40) -112.6(5) no . . .
C(34) Ir(2) C(41) C(42) 127.8(8) no . . .
C(41) Ir(2) C(34) C(33) 117.9(8) no . . .
C(41) Ir(2) C(34) C(35) -66.9(8) no . . .
C(40) Ir(2) C(41) C(42) -119.6(10) no . . .
C(41) Ir(2) C(40) C(39) 121.8(10) no . . .
Ir(1) C(1) C(2) C(3) -63.0(8) no . . .
Ir(1) C(1) C(5) C(4) 61.4(9) no . . .
C(2) C(1) C(5) Ir(1) -62.9(11) no . . .
C(2) C(1) C(5) C(4) -1.5(16) no . . .
C(5) C(1) C(2) Ir(1) 62.7(11) no . . .
C(5) C(1) C(2) C(3) -0.3(16) no . . .
Ir(1) C(2) C(3) C(4) -62.8(9) no . . .
C(1) C(2) C(3) Ir(1) 64.7(11) no . . .
C(1) C(2) C(3) C(4) 1.9(17) no . . .
Ir(1) C(3) C(4) C(5) -67.1(9) no . . .
C(2) C(3) C(4) Ir(1) 64.2(11) no . . .
C(2) C(3) C(4) C(5) -2.8(17) no . . .
Ir(1) C(4) C(5) C(1) -64.1(9) no . . .
C(3) C(4) C(5) Ir(1) 67.0(12) no . . .
C(3) C(4) C(5) C(1) 2.9(17) no . . .
Ir(1) C(6) C(11) C(12) 5.4(11) no . . .
C(7) C(6) C(11) C(10) 5.7(14) no . . .
C(11) C(6) C(7) C(8) -5.6(15) no . . .
C(6) C(7) C(8) C(9) 2.9(17) no . . .
C(7) C(8) C(9) C(10) -0.4(19) no . . .
C(8) C(9) C(10) C(11) 0.7(18) no . . .
C(9) C(10) C(11) C(6) -3.3(15) no . . .
C(6) C(11) C(12) C(13) -1.4(12) no . . .
C(10) C(11) C(12) C(17) -1.2(17) no . . .
C(11) C(12) C(13) Ir(1) -3.2(12) no . . .
C(13) C(12) C(17) C(16) 2.0(16) no . . .
C(17) C(12) C(13) C(14) -1.8(16) no . . .
C(12) C(13) C(14) C(15) 0.8(16) no . . .
C(13) C(14) C(15) C(16) 0.2(17) no . . .
C(14) C(15) C(16) C(17) 0.0(18) no . . .
C(15) C(16) C(17) C(12) -1.1(18) no . . .
C(19) C(18) C(21) C(20) -33.7(13) no . 3_655 3_655
C(21) C(18) C(19) Ir(1) -133.7(9) no 3_655 . .
C(21) C(18) C(19) C(20) -48.4(15) no 3_655 . .
Ir(1) C(19) C(20) C(21) 113.0(8) no . . .
C(18) C(19) C(20) Ir(1) -110.7(11) no . . .
C(18) C(19) C(20) C(21) 2.3(16) no . . .
C(19) C(20) C(21) C(18) 85.8(12) no . . 3_655
Ir(2) C(22) C(23) C(24) -64.9(7) no . . .
Ir(2) C(22) C(26) Ir(2) -0(2185939) no . . .
Ir(2) C(22) C(26) C(25) 63.5(7) no . . .
C(23) C(22) C(26) Ir(2) -66.7(9) no . . .
C(23) C(22) C(26) C(25) -3.2(13) no . . .
C(26) C(22) C(23) Ir(2) 67.2(9) no . . .
C(26) C(22) C(23) C(24) 2.3(13) no . . .
Ir(2) C(23) C(24) C(25) -61.9(8) no . . .
C(22) C(23) C(24) Ir(2) 61.4(9) no . . .
C(22) C(23) C(24) C(25) -0.5(14) no . . .
Ir(2) C(24) C(25) C(26) -62.6(7) no . . .
C(23) C(24) C(25) Ir(2) 61.1(10) no . . .
C(23) C(24) C(25) C(26) -1.5(14) no . . .
Ir(2) C(25) C(26) C(22) -60.8(7) no . . .
C(24) C(25) C(26) Ir(2) 63.7(9) no . . .
C(24) C(25) C(26) C(22) 2.9(13) no . . .
Ir(2) C(27) C(32) C(33) 2.1(12) no . . .
C(28) C(27) C(32) C(31) -1.0(15) no . . .
C(32) C(27) C(28) C(29) 0.1(16) no . . .
C(27) C(28) C(29) C(30) 1.3(19) no . . .
C(28) C(29) C(30) C(31) -2(2) no . . .
C(29) C(30) C(31) C(32) 1(2) no . . .
C(30) C(31) C(32) C(27) 0.2(18) no . . .
C(27) C(32) C(33) C(34) 1.4(13) no . . .
C(31) C(32) C(33) C(38) 4.6(18) no . . .
C(32) C(33) C(34) Ir(2) -4.4(13) no . . .
C(34) C(33) C(38) C(37) 1.3(18) no . . .
C(38) C(33) C(34) C(35) -2.6(16) no . . .
C(33) C(34) C(35) C(36) 3.7(16) no . . .
C(34) C(35) C(36) C(37) -3.4(17) no . . .
C(35) C(36) C(37) C(38) 2.1(18) no . . .
C(36) C(37) C(38) C(33) -1.1(20) no . . .
C(40) C(39) C(42) C(41) -36.5(15) no . 3_555 3_555
C(42) C(39) C(40) Ir(2) -130.3(10) no 3_555 . .
C(42) C(39) C(40) C(41) -44.1(16) no 3_555 . .
Ir(2) C(40) C(41) C(42) 113.7(8) no . . .
C(39) C(40) C(41) Ir(2) -111.3(11) no . . .
C(39) C(40) C(41) C(42) 2.4(16) no . . .
C(40) C(41) C(42) C(39) 86.3(13) no . . 3_555
